data_7154582
loop_
_publ_author_name
'Iakovenko, Roman O.'
'Kazakova, Anna N.'
'Muzalevskiy, Vasiliy M.'
'Ivanov, Alexander Yu'
'Boyarskaya, Irina A.'
'Chicca, Andrea'
'Petrucci, Vanessa'
'Gertsch, J\"urg'
'Krasavin, Mikhail'
'Starova, Galina L.'
'Zolotarev, Andrey A.'
'Avdontceva, Margarita S.'
'Nenajdenko, Valentine G.'
'Vasilyev, Aleksander V.'

_publ_section_title
;
 Reactions of CF3-enones with arenes under superelectrophilic activation:
 a pathway to trans-1,3-diaryl-1-CF3-indanes, new cannabinoid receptor
 ligands.
;
_journal_issue 33
_journal_name_full 'Organic &amp; biomolecular chemistry'
_journal_page_first 8827
_journal_page_last 8842
_journal_paper_doi 10.1039/c5ob01072a
_journal_volume 13
_journal_year 2015
_chemical_formula_moiety 'C19 H21 F3 O Si'
_chemical_formula_sum 'C19 H21 F3 O Si'
_chemical_formula_weight 350.45
_chemical_name_systematic
;
 ? 
;
_space_group_crystal_system monoclinic
_space_group_IT_number 14
_space_group_name_Hall '-P 2ybc'
_space_group_name_H-M_alt 'P 1 21/c 1'
_symmetry_space_group_name_Hall '-P 2ybc'
_symmetry_space_group_name_H-M 'P 1 21/c 1'
_atom_sites_solution_hydrogens geom
_atom_sites_solution_primary direct
_atom_sites_solution_secondary difmap
_audit_creation_date 2015-02-10
_audit_creation_method
;
  Olex2 1.2-ac2
  (compiled 2012.03.27 svn.r2268, GUI svn.r4156)
;
_audit_update_record
;
2015-02-10 deposited with the CCDC.
2015-07-07 downloaded from the CCDC.
;
_cell_angle_alpha 90.00
_cell_angle_beta 99.274(2)
_cell_angle_gamma 90.00
_cell_formula_units_Z 4
_cell_length_a 14.1449(3)
_cell_length_b 7.95800(16)
_cell_length_c 16.5726(4)
_cell_measurement_reflns_used 10582
_cell_measurement_temperature 100(2)
_cell_measurement_theta_max 76.0520
_cell_measurement_theta_min 5.4270
_cell_volume 1841.11(7)
_computing_cell_refinement
;
CrysAlisPro, Agilent Technologies,
Version 1.171.36.32 (release 02-08-2013 CrysAlis171 .NET)
(compiled Aug  2 2013,16:46:58)
;
_computing_data_collection
;
CrysAlisPro, Agilent Technologies,
Version 1.171.36.32 (release 02-08-2013 CrysAlis171 .NET)
(compiled Aug  2 2013,16:46:58)
;
_computing_data_reduction
;
CrysAlisPro, Agilent Technologies,
Version 1.171.36.32 (release 02-08-2013 CrysAlis171 .NET)
(compiled Aug  2 2013,16:46:58)
;
_computing_molecular_graphics
;
O. V. Dolomanov, L. J. Bourhis, R. J. Gildea, J. A. K. Howard and H. Puschmann,
OLEX2: a complete structure solution, refinement and analysis program.
J. Appl. Cryst. (2009). 42, 339-341.
;
_computing_publication_material
;
O. V. Dolomanov, L. J. Bourhis, R. J. Gildea, J. A. K. Howard and H. Puschmann,
OLEX2: a complete structure solution, refinement and analysis program.
J. Appl. Cryst. (2009). 42, 339-341.
;
_computing_structure_refinement
;
SHELXL, G.M. Sheldrick, Acta Cryst.
(2008). A64, 112-122
;
_computing_structure_solution
;
SHELXS, G.M. Sheldrick, Acta Cryst.
(2008). A64, 112-122
;
_diffrn_ambient_temperature 100(2)
_diffrn_detector_area_resol_mean 10.3829
_diffrn_measured_fraction_theta_full 0.9947
_diffrn_measured_fraction_theta_max 0.9947
_diffrn_measurement_details
;
  1 omega  -49.00  -23.00   1.0000    2.4900
omega____ theta____ kappa____ phi______ frames
    -      -40.3787  -77.0000 -150.0000 26

  2 omega  -86.00  -36.00   1.0000    2.4900
omega____ theta____ kappa____ phi______ frames
    -      -40.3787 -178.0000  120.0000 50

  3 omega  -49.00   36.00   1.0000    2.4900
omega____ theta____ kappa____ phi______ frames
    -      -40.3787   38.0000  -30.0000 85

  4 omega  -39.00  -11.00   1.0000    2.4900
omega____ theta____ kappa____ phi______ frames
    -      -40.3787  -57.0000   30.0000 28

  5 omega -119.00  -54.00   1.0000    2.4900
omega____ theta____ kappa____ phi______ frames
    -      -40.3787  -77.0000 -150.0000 65

  6 omega -113.00  -88.00   1.0000    2.4900
omega____ theta____ kappa____ phi______ frames
    -      -40.3787  -57.0000   30.0000 25

  7 omega  -77.00   33.00   1.0000    2.4900
omega____ theta____ kappa____ phi______ frames
    -      -40.3787   86.0000   40.0000 110

  8 omega   91.00  117.00   1.0000    2.4900
omega____ theta____ kappa____ phi______ frames
    -       40.3787  178.0000   30.0000 26

  9 omega   60.00  129.00   1.0000    2.4900
omega____ theta____ kappa____ phi______ frames
    -       40.3787  178.0000  -90.0000 69

 10 omega   57.00   83.00   1.0000    9.9500
omega____ theta____ kappa____ phi______ frames
    -      113.0000  -30.0000   90.0000 26

 11 omega  135.00  164.00   1.0000    9.9500
omega____ theta____ kappa____ phi______ frames
    -      113.0000   30.0000    0.0000 29

 12 omega   84.00  109.00   1.0000    9.9500
omega____ theta____ kappa____ phi______ frames
    -      113.0000   61.0000    0.0000 25

 13 omega   35.00   71.00   1.0000    9.9500
omega____ theta____ kappa____ phi______ frames
    -      113.0000  -30.0000    0.0000 36

 14 omega   40.00   97.00   1.0000    9.9500
omega____ theta____ kappa____ phi______ frames
    -      113.0000  -45.0000  -60.0000 57

 15 omega  102.00  147.00   1.0000    9.9500
omega____ theta____ kappa____ phi______ frames
    -      113.0000   45.0000 -180.0000 45

 16 omega   38.00   77.00   1.0000    9.9500
omega____ theta____ kappa____ phi______ frames
    -      113.0000  -30.0000  -60.0000 39

 17 omega  100.00  139.00   1.0000    9.9500
omega____ theta____ kappa____ phi______ frames
    -      113.0000  -77.0000  -30.0000 39

 18 omega   57.00   83.00   1.0000    9.9500
omega____ theta____ kappa____ phi______ frames
    -      113.0000  -77.0000  -30.0000 26

 19 omega   55.00  105.00   1.0000    9.9500
omega____ theta____ kappa____ phi______ frames
    -      113.0000 -112.0000 -120.0000 50

 20 omega   80.00  113.00   1.0000    9.9500
omega____ theta____ kappa____ phi______ frames
    -      113.0000 -112.0000  -30.0000 33

 21 omega  105.00  135.00   1.0000    9.9500
omega____ theta____ kappa____ phi______ frames
    -      113.0000  112.0000  -90.0000 30

 22 omega   85.00  173.00   1.0000    9.9500
omega____ theta____ kappa____ phi______ frames
    -      113.0000   45.0000 -120.0000 88

 23 omega   90.00  115.00   1.0000    9.9500
omega____ theta____ kappa____ phi______ frames
    -      113.0000 -112.0000   30.0000 25

 24 omega  152.00  177.00   1.0000    9.9500
omega____ theta____ kappa____ phi______ frames
    -      113.0000   61.0000    0.0000 25

 25 omega   86.00  112.00   1.0000    9.9500
omega____ theta____ kappa____ phi______ frames
    -      113.0000   45.0000  -30.0000 26

 26 omega   54.00   86.00   1.0000    9.9500
omega____ theta____ kappa____ phi______ frames
    -      113.0000  -30.0000 -120.0000 32

 27 omega   48.00  103.00   1.0000    9.9500
omega____ theta____ kappa____ phi______ frames
    -      113.0000  -95.0000   60.0000 55

 28 omega  107.00  133.00   1.0000    9.9500
omega____ theta____ kappa____ phi______ frames
    -      113.0000   45.0000 -150.0000 26

 29 omega   38.00   71.00   1.0000    9.9500
omega____ theta____ kappa____ phi______ frames
    -      113.0000  -30.0000   30.0000 33

 30 omega   62.00   88.00   1.0000    9.9500
omega____ theta____ kappa____ phi______ frames
    -      113.0000  -30.0000   60.0000 26

 31 omega  107.00  143.00   1.0000    9.9500
omega____ theta____ kappa____ phi______ frames
    -      113.0000  -61.0000  120.0000 36

 32 omega   44.00  110.00   1.0000    9.9500
omega____ theta____ kappa____ phi______ frames
    -      113.0000  -61.0000  -90.0000 66

 33 omega   75.00  101.00   1.0000    9.9500
omega____ theta____ kappa____ phi______ frames
    -      113.0000  -95.0000  -30.0000 26

 34 omega   54.00  109.00   1.0000    9.9500
omega____ theta____ kappa____ phi______ frames
    -      113.0000  -95.0000   90.0000 55

 35 omega   96.00  132.00   1.0000    9.9500
omega____ theta____ kappa____ phi______ frames
    -      113.0000   77.0000  150.0000 36

 36 omega   38.00   66.00   1.0000    9.9500
omega____ theta____ kappa____ phi______ frames
    -      113.0000  -77.0000  -90.0000 28

 37 omega  110.00  147.00   1.0000    9.9500
omega____ theta____ kappa____ phi______ frames
    -      113.0000  -77.0000  -90.0000 37

 38 omega   51.00   78.00   1.0000    9.9500
omega____ theta____ kappa____ phi______ frames
    -      113.0000  -95.0000 -180.0000 27

 39 omega   85.00  176.00   1.0000    9.9500
omega____ theta____ kappa____ phi______ frames
    -      113.0000   45.0000  150.0000 91

 40 omega   58.00   94.00   1.0000    9.9500
omega____ theta____ kappa____ phi______ frames
    -      113.0000  178.0000  -60.0000 36

 41 omega  101.00  126.00   1.0000    9.9500
omega____ theta____ kappa____ phi______ frames
    -      113.0000  -15.0000 -150.0000 25

 42 omega   59.00   95.00   1.0000    9.9500
omega____ theta____ kappa____ phi______ frames
    -      113.0000  -15.0000 -150.0000 36

 43 omega   30.00   61.00   1.0000    9.9500
omega____ theta____ kappa____ phi______ frames
    -      113.0000  -95.0000  -30.0000 31

 44 omega   73.00   98.00   1.0000    9.9500
omega____ theta____ kappa____ phi______ frames
    -      113.0000  -95.0000    0.0000 25

 45 omega   54.00  108.00   1.0000    9.9500
omega____ theta____ kappa____ phi______ frames
    -      113.0000  -95.0000  150.0000 54

 46 omega   90.00  115.00   1.0000    9.9500
omega____ theta____ kappa____ phi______ frames
    -      113.0000 -112.0000 -180.0000 25

 47 omega   52.00  109.00   1.0000    9.9500
omega____ theta____ kappa____ phi______ frames
    -      113.0000  -95.0000 -120.0000 57

 48 omega   63.00  103.00   1.0000    9.9500
omega____ theta____ kappa____ phi______ frames
    -      113.0000  178.0000  120.0000 40

 49 omega  109.00  139.00   1.0000    9.9500
omega____ theta____ kappa____ phi______ frames
    -      113.0000   45.0000   90.0000 30

 50 omega  149.00  176.00   1.0000    9.9500
omega____ theta____ kappa____ phi______ frames
    -      113.0000   45.0000   90.0000 27

 51 omega   98.00  124.00   1.0000    9.9500
omega____ theta____ kappa____ phi______ frames
    -      113.0000   45.0000  120.0000 26

 52 omega  137.00  164.00   1.0000    9.9500
omega____ theta____ kappa____ phi______ frames
    -      113.0000   45.0000  120.0000 27

 53 omega   85.00  110.00   1.0000    9.9500
omega____ theta____ kappa____ phi______ frames
    -      113.0000   77.0000  -30.0000 25

 54 omega   80.00  105.00   1.0000    9.9500
omega____ theta____ kappa____ phi______ frames
    -      113.0000   15.0000 -180.0000 25

 55 omega   46.00   94.00   1.0000    9.9500
omega____ theta____ kappa____ phi______ frames
    -      113.0000  -25.0000 -172.8416 48
;
_diffrn_measurement_device_type 'SuperNova, Dual, Cu at zero, Atlas'
_diffrn_measurement_method '\w scans'
_diffrn_orient_matrix_UB_11 0.0118156000
_diffrn_orient_matrix_UB_12 -0.1629024000
_diffrn_orient_matrix_UB_13 -0.0475638000
_diffrn_orient_matrix_UB_21 -0.0824485000
_diffrn_orient_matrix_UB_22 0.0545898000
_diffrn_orient_matrix_UB_23 -0.0672325000
_diffrn_orient_matrix_UB_31 0.0723366000
_diffrn_orient_matrix_UB_32 0.0892383000
_diffrn_orient_matrix_UB_33 -0.0457516000
_diffrn_radiation_monochromator mirror
_diffrn_radiation_type 'Cu K\a'
_diffrn_radiation_wavelength 1.5418
_diffrn_reflns_av_R_equivalents 0.0408
_diffrn_reflns_av_unetI/netI 0.0225
_diffrn_reflns_limit_h_max 17
_diffrn_reflns_limit_h_min -17
_diffrn_reflns_limit_k_max 9
_diffrn_reflns_limit_k_min -9
_diffrn_reflns_limit_l_max 18
_diffrn_reflns_limit_l_min -20
_diffrn_reflns_number 22291
_diffrn_reflns_theta_full 72.50
_diffrn_reflns_theta_max 72.50
_diffrn_reflns_theta_min 3.17
_diffrn_source 'SuperNova (Cu) X-ray Source'
_exptl_absorpt_coefficient_mu 1.410
_exptl_absorpt_correction_T_max 1.00000
_exptl_absorpt_correction_T_min 0.84011
_exptl_absorpt_correction_type multi-scan
_exptl_absorpt_process_details
;
CrysAlisPro, Agilent Technologies,
Version 1.171.36.32 (release 02-08-2013 CrysAlis171 .NET)
(compiled Aug  2 2013,16:46:58)
Empirical absorption correction using spherical harmonics,
 implemented in SCALE3 ABSPACK scaling algorithm.
;
_exptl_crystal_colour colorless
_exptl_crystal_density_diffrn 1.264
_exptl_crystal_density_method 'not measured'
_exptl_crystal_description prizm
_exptl_crystal_F_000 736
_exptl_crystal_size_max 0.32
_exptl_crystal_size_mid 0.26
_exptl_crystal_size_min 0.16
_refine_diff_density_max 0.319
_refine_diff_density_min -0.231
_refine_diff_density_rms 0.041
_refine_ls_extinction_method none
_refine_ls_goodness_of_fit_ref 1.041
_refine_ls_hydrogen_treatment mixed
_refine_ls_matrix_type full
_refine_ls_number_parameters 220
_refine_ls_number_reflns 3651
_refine_ls_number_restraints 0
_refine_ls_restrained_S_all 1.041
_refine_ls_R_factor_all 0.0363
_refine_ls_R_factor_gt 0.0327
_refine_ls_shift/su_max 0.001
_refine_ls_shift/su_mean 0.000
_refine_ls_structure_factor_coef Fsqd
_refine_ls_weighting_details 'calc w=1/[\s^2^(Fo^2^)+(0.0519P)^2^+0.4654P] where P=(Fo^2^+2Fc^2^)/3'
_refine_ls_weighting_scheme calc
_refine_ls_wR_factor_gt 0.0887
_refine_ls_wR_factor_ref 0.0933
_reflns_number_gt 3321
_reflns_number_total 3651
_reflns_threshold_expression >2sigma(I)
_cod_data_source_file c5ob01072a2.cif
_cod_data_source_block avv_23
_cod_depositor_comments 'Adding full bibliography for 7154577--7154582.cif.'
_cod_database_code 7154582
_chemical_oxdiff_formula 'c16 h14 O2 Si1 f6'
_reflns_odcompleteness_completeness 94.44
_reflns_odcompleteness_iscentric 1
_reflns_odcompleteness_theta 80.95

loop_
_space_group_symop_id
_space_group_symop_operation_xyz
1 'x, y, z'
2 '-x, y+1/2, -z+1/2'
3 '-x, -y, -z'
4 'x, -y-1/2, z-1/2'

loop_
_atom_site_label
_atom_site_type_symbol
_atom_site_fract_x
_atom_site_fract_y
_atom_site_fract_z
_atom_site_U_iso_or_equiv
_atom_site_adp_type
_atom_site_occupancy
_atom_site_symmetry_multiplicity
_atom_site_calc_flag
_atom_site_refinement_flags
Si7 Si 0.75089(2) 0.00724(4) 0.95464(2) 0.02685(11) Uani 1 1 d .
F5 F 0.53375(6) -0.33225(10) 1.01492(5) 0.03536(19) Uani 1 1 d .
F3 F 0.62712(6) -0.49750(9) 1.09499(4) 0.03173(19) Uani 1 1 d .
F4 F 0.64922(6) -0.46231(10) 0.97083(4) 0.03515(19) Uani 1 1 d .
O6 O 0.68040(6) -0.13140(11) 0.99123(5) 0.02630(19) Uani 1 1 d .
C11 C 0.65449(8) -0.14291(15) 1.13300(7) 0.0238(2) Uani 1 1 d .
C19 C 0.96127(9) -0.28254(17) 1.15883(7) 0.0279(3) Uani 1 1 d .
C18 C 0.85955(8) -0.23509(15) 1.14141(7) 0.0245(2) Uani 1 1 d .
H18 H 0.8393 -0.1533 1.1749 0.029 Uiso 1 1 calc R
C1 C 0.69178(8) -0.23250(14) 1.06251(7) 0.0227(2) Uani 1 1 d .
C17 C 0.79354(9) -0.29688(15) 1.08279(7) 0.0236(2) Uani 1 1 d .
H17 H 0.8111 -0.3860 1.0520 0.028 Uiso 1 1 calc R
C2 C 0.62458(9) -0.38220(15) 1.03563(7) 0.0267(3) Uani 1 1 d .
C16 C 0.66356(9) -0.21749(16) 1.21027(7) 0.0270(3) Uani 1 1 d .
H16 H 0.6952 -0.3198 1.2198 0.032 Uiso 1 1 calc R
C9 C 0.66414(10) 0.11333(19) 0.87487(9) 0.0395(3) Uani 1 1 d .
H9A H 0.6397 0.0338 0.8331 0.059 Uiso 1 1 calc R
H9B H 0.6957 0.2032 0.8512 0.059 Uiso 1 1 calc R
H9C H 0.6122 0.1579 0.8991 0.059 Uiso 1 1 calc R
C20 C 1.01811(10) -0.21046(19) 1.22662(8) 0.0349(3) Uani 1 1 d .
H20 H 0.9913 -0.1327 1.2582 0.042 Uiso 1 1 calc R
C13 C 0.57049(10) 0.08850(19) 1.18349(10) 0.0403(3) Uani 1 1 d .
H13 H 0.5401 0.1920 1.1746 0.048 Uiso 1 1 calc R
C21 C 1.11438(10) -0.2533(2) 1.24757(10) 0.0461(4) Uani 1 1 d .
H21 H 1.1515 -0.2042 1.2929 0.055 Uiso 1 1 calc R
C14 C 0.57894(10) 0.01388(19) 1.25956(10) 0.0393(3) Uani 1 1 d .
H14 H 0.5536 0.0661 1.3015 0.047 Uiso 1 1 calc R
C15 C 0.62555(9) -0.13955(19) 1.27301(8) 0.0337(3) Uani 1 1 d .
H15 H 0.6314 -0.1903 1.3241 0.040 Uiso 1 1 calc R
C24 C 1.00372(11) -0.3967(2) 1.11122(9) 0.0402(3) Uani 1 1 d .
H24 H 0.9674 -0.4447 1.0652 0.048 Uiso 1 1 calc R
C10 C 0.80609(11) 0.16052(18) 1.03322(9) 0.0383(3) Uani 1 1 d .
H10A H 0.7567 0.2160 1.0566 0.058 Uiso 1 1 calc R
H10B H 0.8420 0.2423 1.0082 0.058 Uiso 1 1 calc R
H10C H 0.8481 0.1023 1.0754 0.058 Uiso 1 1 calc R
C8 C 0.84746(11) -0.0985(2) 0.91004(9) 0.0395(3) Uani 1 1 d .
H8A H 0.8915 -0.1507 0.9528 0.059 Uiso 1 1 calc R
H8B H 0.8809 -0.0170 0.8825 0.059 Uiso 1 1 calc R
H8C H 0.8200 -0.1824 0.8717 0.059 Uiso 1 1 calc R
C12 C 0.60714(9) 0.01010(16) 1.11993(9) 0.0313(3) Uani 1 1 d .
H12 H 0.5999 0.0603 1.0686 0.038 Uiso 1 1 calc R
C22 C 1.15462(11) -0.3691(2) 1.20080(12) 0.0513(5) Uani 1 1 d .
H22 H 1.2185 -0.4001 1.2153 0.062 Uiso 1 1 calc R
C23 C 1.09947(12) -0.4383(2) 1.13245(11) 0.0517(4) Uani 1 1 d .
H23 H 1.1271 -0.5138 1.1003 0.062 Uiso 1 1 calc R

loop_
_atom_site_aniso_label
_atom_site_aniso_U_11
_atom_site_aniso_U_22
_atom_site_aniso_U_33
_atom_site_aniso_U_23
_atom_site_aniso_U_13
_atom_site_aniso_U_12
Si7 0.02652(19) 0.02620(19) 0.02662(18) 0.00790(12) 0.00064(13) -0.00254(12)
F5 0.0307(4) 0.0319(4) 0.0401(4) 0.0005(3) -0.0049(3) -0.0079(3)
F3 0.0460(5) 0.0243(4) 0.0243(4) 0.0036(3) 0.0038(3) -0.0084(3)
F4 0.0522(5) 0.0308(4) 0.0220(3) -0.0055(3) 0.0046(3) -0.0085(3)
O6 0.0286(4) 0.0258(4) 0.0230(4) 0.0065(3) -0.0003(3) -0.0033(3)
C11 0.0192(5) 0.0248(6) 0.0275(6) -0.0042(4) 0.0039(4) -0.0048(4)
C19 0.0267(6) 0.0338(6) 0.0242(6) 0.0101(5) 0.0076(5) 0.0060(5)
C18 0.0259(6) 0.0276(6) 0.0207(5) 0.0014(4) 0.0059(4) 0.0042(4)
C1 0.0270(6) 0.0214(5) 0.0188(5) 0.0020(4) 0.0014(4) -0.0022(4)
C17 0.0297(6) 0.0229(5) 0.0191(5) 0.0018(4) 0.0070(4) 0.0034(4)
C2 0.0352(6) 0.0236(6) 0.0206(5) 0.0010(4) 0.0024(4) -0.0043(5)
C16 0.0247(6) 0.0316(6) 0.0251(6) -0.0043(5) 0.0048(4) -0.0045(5)
C9 0.0327(7) 0.0400(7) 0.0432(7) 0.0222(6) -0.0018(6) -0.0039(6)
C20 0.0268(6) 0.0443(8) 0.0331(6) 0.0091(6) 0.0031(5) 0.0010(5)
C13 0.0251(6) 0.0317(7) 0.0665(10) -0.0120(6) 0.0145(6) -0.0014(5)
C21 0.0270(7) 0.0582(10) 0.0503(9) 0.0253(7) -0.0021(6) -0.0036(6)
C14 0.0248(6) 0.0468(8) 0.0495(8) -0.0242(6) 0.0160(6) -0.0112(6)
C15 0.0270(6) 0.0458(8) 0.0296(6) -0.0121(5) 0.0087(5) -0.0118(5)
C24 0.0422(8) 0.0461(8) 0.0351(7) 0.0087(6) 0.0146(6) 0.0174(6)
C10 0.0385(7) 0.0302(7) 0.0435(7) 0.0034(6) -0.0018(6) -0.0084(5)
C8 0.0371(7) 0.0484(8) 0.0342(7) 0.0114(6) 0.0088(5) 0.0048(6)
C12 0.0228(6) 0.0275(6) 0.0439(7) -0.0014(5) 0.0063(5) -0.0011(5)
C22 0.0251(7) 0.0604(10) 0.0707(11) 0.0409(9) 0.0144(7) 0.0129(7)
C23 0.0452(9) 0.0562(10) 0.0605(10) 0.0241(8) 0.0289(8) 0.0250(8)

loop_
_atom_type_symbol
_atom_type_description
_atom_type_scat_dispersion_real
_atom_type_scat_dispersion_imag
_atom_type_scat_source
C C 0.0181 0.0091 'International Tables Vol C Tables 4.2.6.8 and 6.1.1.4'
H H 0.0000 0.0000 'International Tables Vol C Tables 4.2.6.8 and 6.1.1.4'
O O 0.0492 0.0322 'International Tables Vol C Tables 4.2.6.8 and 6.1.1.4'
F F 0.0727 0.0534 'International Tables Vol C Tables 4.2.6.8 and 6.1.1.4'
Si Si 0.2541 0.3302 'International Tables Vol C Tables 4.2.6.8 and 6.1.1.4'

loop_
_geom_angle_atom_site_label_1
_geom_angle_atom_site_label_2
_geom_angle_atom_site_label_3
_geom_angle
O6 Si7 C9 101.24(5)
O6 Si7 C10 112.80(6)
O6 Si7 C8 111.52(6)
C9 Si7 C10 110.78(7)
C9 Si7 C8 111.54(7)
C8 Si7 C10 108.84(7)
C1 O6 Si7 133.28(7)
C16 C11 C1 120.56(11)
C12 C11 C1 120.34(11)
C12 C11 C16 119.04(12)
C20 C19 C18 118.10(12)
C20 C19 C24 118.48(13)
C24 C19 C18 123.42(13)
C19 C18 H18 116.6
C17 C18 C19 126.77(11)
C17 C18 H18 116.6
O6 C1 C11 111.38(10)
O6 C1 C17 110.69(9)
O6 C1 C2 102.45(9)
C11 C1 C2 107.90(9)
C17 C1 C11 114.83(9)
C17 C1 C2 108.79(10)
C18 C17 C1 124.62(11)
C18 C17 H17 117.7
C1 C17 H17 117.7
F5 C2 F3 107.63(10)
F5 C2 F4 107.39(10)
F5 C2 C1 111.49(10)
F3 C2 F4 106.39(10)
F3 C2 C1 111.93(9)
F4 C2 C1 111.73(10)
C11 C16 H16 119.8
C15 C16 C11 120.38(13)
C15 C16 H16 119.8
Si7 C9 H9A 109.5
Si7 C9 H9B 109.5
Si7 C9 H9C 109.5
H9A C9 H9B 109.5
H9A C9 H9C 109.5
H9B C9 H9C 109.5
C19 C20 H20 119.5
C21 C20 C19 120.91(15)
C21 C20 H20 119.5
C14 C13 H13 119.7
C14 C13 C12 120.61(14)
C12 C13 H13 119.7
C20 C21 H21 120.1
C22 C21 C20 119.81(16)
C22 C21 H21 120.1
C13 C14 H14 120.2
C13 C14 C15 119.58(12)
C15 C14 H14 120.2
C16 C15 H15 119.9
C14 C15 C16 120.19(13)
C14 C15 H15 119.9
C19 C24 H24 119.9
C23 C24 C19 120.19(16)
C23 C24 H24 119.9
Si7 C10 H10A 109.5
Si7 C10 H10B 109.5
Si7 C10 H10C 109.5
H10A C10 H10B 109.5
H10A C10 H10C 109.5
H10B C10 H10C 109.5
Si7 C8 H8A 109.5
Si7 C8 H8B 109.5
Si7 C8 H8C 109.5
H8A C8 H8B 109.5
H8A C8 H8C 109.5
H8B C8 H8C 109.5
C11 C12 C13 120.19(14)
C11 C12 H12 119.9
C13 C12 H12 119.9
C21 C22 H22 120.1
C23 C22 C21 119.71(14)
C23 C22 H22 120.1
C24 C23 H23 119.6
C22 C23 C24 120.88(16)
C22 C23 H23 119.6

loop_
_geom_bond_atom_site_label_1
_geom_bond_atom_site_label_2
_geom_bond_distance
Si7 O6 1.6655(9)
Si7 C9 1.8556(13)
Si7 C10 1.8617(15)
Si7 C8 1.8562(15)
F5 C2 1.3358(16)
F3 C2 1.3415(14)
F4 C2 1.3423(15)
O6 C1 1.4170(13)
C11 C1 1.5329(16)
C11 C16 1.3983(17)
C11 C12 1.3898(18)
C19 C18 1.4705(16)
C19 C20 1.395(2)
C19 C24 1.4005(19)
C18 H18 0.9300
C18 C17 1.3286(17)
C1 C17 1.5137(16)
C1 C2 1.5442(16)
C17 H17 0.9300
C16 H16 0.9300
C16 C15 1.3910(18)
C9 H9A 0.9600
C9 H9B 0.9600
C9 H9C 0.9600
C20 H20 0.9300
C20 C21 1.3924(19)
C13 H13 0.9300
C13 C14 1.381(2)
C13 C12 1.394(2)
C21 H21 0.9300
C21 C22 1.384(3)
C14 H14 0.9300
C14 C15 1.388(2)
C15 H15 0.9300
C24 H24 0.9300
C24 C23 1.383(2)
C10 H10A 0.9600
C10 H10B 0.9600
C10 H10C 0.9600
C8 H8A 0.9600
C8 H8B 0.9600
C8 H8C 0.9600
C12 H12 0.9300
C22 H22 0.9300
C22 C23 1.382(3)
C23 H23 0.9300

loop_
_geom_torsion_atom_site_label_1
_geom_torsion_atom_site_label_2
_geom_torsion_atom_site_label_3
_geom_torsion_atom_site_label_4
_geom_torsion
Si7 O6 C1 C11 91.62(12)
Si7 O6 C1 C17 -37.43(14)
Si7 O6 C1 C2 -153.27(9)
O6 C1 C17 C18 102.81(13)
O6 C1 C2 F5 -61.22(12)
O6 C1 C2 F3 178.15(10)
O6 C1 C2 F4 58.95(12)
C11 C1 C17 C18 -24.35(16)
C11 C1 C2 F5 56.40(12)
C11 C1 C2 F3 -64.23(13)
C11 C1 C2 F4 176.57(9)
C11 C16 C15 C14 -0.55(19)
C19 C18 C17 C1 -174.13(11)
C19 C20 C21 C22 -0.1(2)
C19 C24 C23 C22 0.3(2)
C18 C19 C20 C21 178.42(12)
C18 C19 C24 C23 -178.50(13)
C1 C11 C16 C15 -176.90(11)
C1 C11 C12 C13 177.84(11)
C17 C1 C2 F5 -178.44(9)
C17 C1 C2 F3 60.93(13)
C17 C1 C2 F4 -58.27(12)
C2 C1 C17 C18 -145.35(12)
C16 C11 C1 O6 -176.66(10)
C16 C11 C1 C17 -49.84(15)
C16 C11 C1 C2 71.65(13)
C16 C11 C12 C13 0.83(18)
C9 Si7 O6 C1 -165.70(11)
C20 C19 C18 C17 -176.04(12)
C20 C19 C24 C23 1.1(2)
C20 C21 C22 C23 1.6(2)
C13 C14 C15 C16 0.05(19)
C21 C22 C23 C24 -1.7(2)
C14 C13 C12 C11 -1.3(2)
C24 C19 C18 C17 3.6(2)
C24 C19 C20 C21 -1.2(2)
C10 Si7 O6 C1 -47.27(12)
C8 Si7 O6 C1 75.57(12)
C12 C11 C1 O6 6.38(15)
C12 C11 C1 C17 133.19(11)
C12 C11 C1 C2 -105.32(12)
C12 C11 C16 C15 0.10(18)
C12 C13 C14 C15 0.9(2)
